data_1521981
loop_
_publ_author_name
'Steinmetz, J.'
'Malaman, B.'
'Roques, B.'

_publ_section_title
;
 Trois nouveaux siliciures ternaires ordonnes: (Cr, Nb ou Ta)11 Si8, (Mn,
 Mo)11 Si8 et les germaniures isotypes (T, Nb)11 Ge8, T= V, Cr, Mn
;
_journal_name_full 'Journal of the Less-Common Metals'
_journal_page_first 133
_journal_page_last 146
_journal_volume 57
_journal_year 1978
_chemical_formula_sum 'Cr7 Nb4 Si8'
_chemical_name_systematic 'Nb4 Cr7 Si8'
_space_group_IT_number 62
_symmetry_space_group_name_Hall '-P 2c 2n'
_symmetry_space_group_name_H-M 'P n a m'
_cell_angle_alpha 90
_cell_angle_beta 90
_cell_angle_gamma 90
_cell_formula_units_Z 4
_cell_length_a 13.27
_cell_length_b 15.9
_cell_length_c 4.892
_cell_volume 1032.178
_citation_journal_id_ASTM JCOMAH
_cod_data_source_file Steinmetz_JCOMAH_1978_1648.cif
_cod_data_source_block Cr7Nb4Si8
_cod_original_sg_symbol_Hall '-P 2ac 2n (-x,z,y)'
_cod_database_code 1521981

loop_
_symmetry_equiv_pos_as_xyz
x,y,z
-x+1/2,y+1/2,-z
x+1/2,-y+1/2,-z+1/2
-x,-y,z+1/2
-x,-y,-z
x-1/2,-y-1/2,z
-x-1/2,y-1/2,z-1/2
x,y,-z-1/2

loop_
_atom_site_label
_atom_site_type_symbol
_atom_site_fract_x
_atom_site_fract_y
_atom_site_fract_z
_atom_site_occupancy
_atom_site_U_iso_or_equiv
Cr4 Cr 0.4551 0.5945 0.25 0.5 0.0
Nb2 Nb 0.366 0.0429 0.25 1 0.0
Si5 Si 0.45 0.4375 0.25 1 0.0
Si4 Si 0.0491 0.5163 0.25 1 0.0
Si2 Si 0.2069 0.3088 0.25 1 0.0
Nb1 Nb 0.0656 0.1952 0.25 1 0.0
Nb4 Nb 0.4551 0.5945 0.25 0.5 0.0
Si7 Si 0.4968 0.7459 0.25 1 0.0
Si6 Si 0.2752 0.8978 0.25 1 0.0
Si3 Si 0.4194 0.1996 0.25 1 0.0
Nb5 Nb 0.1229 0.9955 0.25 0.5 0.0
Cr6 Cr 0.3119 0.7486 0.25 1 0.0
Cr3 Cr 0.1348 0.6555 0.25 1 0.0
Si1 Si 0.2126 0.1165 -0.014 1 0.0
Cr1 Cr 0.3644 0.3248 -0.0078 1 0.0
Nb3 Nb 0.2486 0.4735 0.25 1 0.0
Cr5 Cr 0.1229 0.9955 0.25 0.5 0.0
Cr2 Cr 0.0608 0.3783 0.0013 1 0.0
